data_1520660
loop_
_publ_author_name
'Sproul, Kyle C.'
'Chalifoux, Wesley A.'

_publ_section_title
;
 Highly Regio- and Diastereoselective Formation of Tetrasubstituted
 (Z)-1,2-Dihaloalkenes from the Halogenation of Trimethylsilyl Alkynes
 with ICl.
;
_journal_issue 13
_journal_name_full 'Organic letters'
_journal_page_first 3334
_journal_page_last 3337
_journal_paper_doi 10.1021/acs.orglett.5b01558
_journal_volume 17
_journal_year 2015
_chemical_formula_sum 'C16 H10 Cl2 I2'
_chemical_formula_weight 526.94
_chemical_name_common 5
_space_group_crystal_system orthorhombic
_space_group_IT_number 61
_space_group_name_Hall '-P 2ac 2ab'
_space_group_name_H-M_alt 'P b c a'
_symmetry_space_group_name_Hall '-P 2ac 2ab'
_symmetry_space_group_name_H-M 'P b c a'
_atom_sites_solution_hydrogens geom
_audit_creation_method SHELXL-2014/7
_cell_angle_alpha 90
_cell_angle_beta 90
_cell_angle_gamma 90
_cell_formula_units_Z 8
_cell_length_a 9.0806(4)
_cell_length_b 15.5457(6)
_cell_length_c 23.2185(9)
_cell_measurement_reflns_used 9679
_cell_measurement_temperature 100(2)
_cell_measurement_theta_max 30.54
_cell_measurement_theta_min 2.41
_cell_volume 3277.6(2)
_computing_cell_refinement 'Bruker SAINT'
_computing_data_collection 'Bruker APEX2'
_computing_data_reduction 'Bruker SAINT'
_computing_molecular_graphics 'Bruker SHELXTL'
_computing_publication_material 'Bruker SHELXTL'
_computing_structure_refinement 'SHELXL-2014/7 (Sheldrick, 2014)'
_computing_structure_solution 'SHELXS-97 (Sheldrick 2008)'
_diffrn_ambient_temperature 100(2)
_diffrn_measured_fraction_theta_full 0.999
_diffrn_measured_fraction_theta_max 1.000
_diffrn_measurement_device_type 'Bruker APEX-II CCD'
_diffrn_measurement_method '\f and \w scans'
_diffrn_radiation_type MoK\a
_diffrn_radiation_wavelength 0.71073
_diffrn_reflns_av_R_equivalents 0.0248
_diffrn_reflns_av_unetI/netI 0.0110
_diffrn_reflns_laue_measured_fraction_full 0.999
_diffrn_reflns_laue_measured_fraction_max 1.000
_diffrn_reflns_limit_h_max 12
_diffrn_reflns_limit_h_min -12
_diffrn_reflns_limit_k_max 21
_diffrn_reflns_limit_k_min -21
_diffrn_reflns_limit_l_max 32
_diffrn_reflns_limit_l_min -32
_diffrn_reflns_number 57466
_diffrn_reflns_point_group_measured_fraction_full 0.999
_diffrn_reflns_point_group_measured_fraction_max 1.000
_diffrn_reflns_theta_full 25.242
_diffrn_reflns_theta_max 29.999
_diffrn_reflns_theta_min 1.754
_exptl_absorpt_coefficient_mu 4.151
_exptl_absorpt_correction_T_max 0.7461
_exptl_absorpt_correction_T_min 0.4315
_exptl_absorpt_correction_type multi-scan
_exptl_absorpt_process_details SADABS
_exptl_crystal_colour colourless
_exptl_crystal_density_diffrn 2.136
_exptl_crystal_description block
_exptl_crystal_F_000 1968
_exptl_crystal_size_max 0.422
_exptl_crystal_size_mid 0.248
_exptl_crystal_size_min 0.244
_refine_diff_density_max 2.092
_refine_diff_density_min -0.668
_refine_diff_density_rms 0.105
_refine_ls_extinction_coef 0.00003(3)
_refine_ls_extinction_expression Fc^*^=kFc[1+0.001xFc^2^\l^3^/sin(2\q)]^-1/4^
_refine_ls_extinction_method 'SHELXL-2014/7 (Sheldrick 2014'
_refine_ls_goodness_of_fit_ref 1.174
_refine_ls_hydrogen_treatment constr
_refine_ls_matrix_type full
_refine_ls_number_parameters 182
_refine_ls_number_reflns 4777
_refine_ls_number_restraints 0
_refine_ls_restrained_S_all 1.174
_refine_ls_R_factor_all 0.0277
_refine_ls_R_factor_gt 0.0255
_refine_ls_shift/su_max 0.002
_refine_ls_shift/su_mean 0.000
_refine_ls_structure_factor_coef Fsqd
_refine_ls_weighting_details 'w=1/[\s^2^(Fo^2^)+(0.0209P)^2^+8.2819P] where P=(Fo^2^+2Fc^2^)/3'
_refine_ls_weighting_scheme calc
_refine_ls_wR_factor_gt 0.0608
_refine_ls_wR_factor_ref 0.0617
_reflns_Friedel_coverage 0.000
_reflns_number_gt 4490
_reflns_number_total 4777
_reflns_threshold_expression 'I > 2\s(I)'
_cod_data_source_file ol5b01558_si_002.cif
_cod_data_source_block ks003_0m
_cod_depositor_comments 'Adding full bibliography for 1520659--1520660.cif.'
_cod_database_code 1520660
_shelx_shelxl_version_number 2014/7
_shelx_space_group_comment
; 
The symmetry employed for this shelxl refinement is uniquely defined 
by the following loop, which should always be used as a source of 
symmetry information in preference to the above space-group names. 
They are only intended as comments. 
;
_shelx_estimated_absorpt_t_min 0.273
_shelx_estimated_absorpt_t_max 0.431

loop_
_space_group_symop_operation_xyz
'x, y, z'
'-x+1/2, -y, z+1/2'
'-x, y+1/2, -z+1/2'
'x+1/2, -y+1/2, -z'
'-x, -y, -z'
'x-1/2, y, -z-1/2'
'x, -y-1/2, z-1/2'
'-x-1/2, y-1/2, z'

loop_
_atom_site_label
_atom_site_type_symbol
_atom_site_fract_x
_atom_site_fract_y
_atom_site_fract_z
_atom_site_U_iso_or_equiv
_atom_site_adp_type
_atom_site_occupancy
_atom_site_site_symmetry_order
_atom_site_calc_flag
_atom_site_refinement_flags_posn
_atom_site_refinement_flags_adp
C1 C 0.3386(3) 0.64071(15) 0.35848(10) 0.0135(4) Uani 1 1 d . .
C2 C 0.4108(3) 0.56107(15) 0.35118(10) 0.0144(4) Uani 1 1 d . .
C3 C 0.3405(3) 0.48453(17) 0.36592(11) 0.0188(5) Uani 1 1 d . .
H3 H 0.3888 0.4312 0.3593 0.023 Uiso 1 1 calc R U
C4 C 0.2003(3) 0.48522(17) 0.39018(12) 0.0209(5) Uani 1 1 d . .
H4 H 0.1530 0.4328 0.4000 0.025 Uiso 1 1 calc R U
C5 C 0.1304(3) 0.56320(17) 0.39981(11) 0.0192(5) Uani 1 1 d . .
H5 H 0.0356 0.5641 0.4171 0.023 Uiso 1 1 calc R U
C6 C 0.1982(3) 0.64069(16) 0.38425(10) 0.0151(4) Uani 1 1 d . .
C7 C 0.4074(3) 0.72243(15) 0.33827(10) 0.0126(4) Uani 1 1 d . .
C8 C 0.3377(3) 0.77163(16) 0.29575(10) 0.0147(4) Uani 1 1 d . .
H8 H 0.2450 0.7538 0.2810 0.018 Uiso 1 1 calc R U
C9 C 0.4029(3) 0.84614(16) 0.27501(10) 0.0163(4) Uani 1 1 d . .
H9 H 0.3550 0.8791 0.2461 0.020 Uiso 1 1 calc R U
C10 C 0.5389(3) 0.87266(16) 0.29662(11) 0.0179(5) Uani 1 1 d . .
H10 H 0.5842 0.9233 0.2821 0.021 Uiso 1 1 calc R U
C11 C 0.6078(3) 0.82493(16) 0.33933(11) 0.0177(4) Uani 1 1 d . .
H11 H 0.6996 0.8436 0.3545 0.021 Uiso 1 1 calc R U
C12 C 0.5432(3) 0.75001(16) 0.35993(10) 0.0152(4) Uani 1 1 d . .
H12 H 0.5915 0.7173 0.3889 0.018 Uiso 1 1 calc R U
C13 C 0.5629(3) 0.55646(15) 0.32777(10) 0.0170(5) Uani 1 1 d . .
C14 C 0.6831(3) 0.53228(17) 0.35577(12) 0.0208(5) Uani 1 1 d . .
H14 H 0.7737 0.5303 0.3353 0.025 Uiso 1 1 calc R U
C15 C 0.1214(3) 0.72256(17) 0.39674(10) 0.0170(4) Uani 1 1 d . .
C16 C 0.1517(3) 0.77933(17) 0.43796(11) 0.0180(5) Uani 1 1 d . .
H16 H 0.0926 0.8295 0.4411 0.022 Uiso 1 1 calc R U
Cl1 Cl 0.58270(8) 0.58411(4) 0.25485(3) 0.02305(13) Uani 1 1 d . .
Cl2 Cl -0.03198(7) 0.74323(5) 0.35277(3) 0.02474(13) Uani 1 1 d . .
I1 I 0.68273(2) 0.49823(2) 0.44288(2) 0.02361(5) Uani 1 1 d . .
I2 I 0.32391(2) 0.76179(2) 0.49557(2) 0.02070(5) Uani 1 1 d . .

loop_
_atom_site_aniso_label
_atom_site_aniso_U_11
_atom_site_aniso_U_22
_atom_site_aniso_U_33
_atom_site_aniso_U_23
_atom_site_aniso_U_13
_atom_site_aniso_U_12
C1 0.0146(10) 0.0145(10) 0.0115(9) 0.0009(8) -0.0019(8) -0.0028(8)
C2 0.0162(10) 0.0151(10) 0.0119(9) -0.0004(8) 0.0010(8) -0.0016(8)
C3 0.0216(12) 0.0155(11) 0.0193(11) 0.0006(9) -0.0023(9) -0.0019(9)
C4 0.0205(12) 0.0194(12) 0.0228(12) 0.0058(9) -0.0029(10) -0.0083(9)
C5 0.0147(10) 0.0263(13) 0.0165(11) 0.0047(9) -0.0012(9) -0.0051(9)
C6 0.0136(10) 0.0199(11) 0.0117(9) 0.0011(8) -0.0016(8) -0.0013(8)
C7 0.0132(10) 0.0118(10) 0.0129(9) -0.0017(8) 0.0028(8) 0.0003(8)
C8 0.0137(10) 0.0155(10) 0.0149(10) -0.0015(8) -0.0009(8) -0.0005(8)
C9 0.0180(10) 0.0154(10) 0.0156(10) 0.0013(8) 0.0000(9) 0.0010(9)
C10 0.0161(11) 0.0128(10) 0.0248(12) 0.0002(9) 0.0038(9) -0.0014(9)
C11 0.0124(10) 0.0166(11) 0.0241(12) -0.0031(9) -0.0006(9) -0.0005(9)
C12 0.0140(10) 0.0154(10) 0.0161(10) -0.0018(8) -0.0012(8) 0.0018(9)
C13 0.0226(12) 0.0116(10) 0.0169(11) -0.0009(8) 0.0060(9) -0.0005(9)
C14 0.0209(12) 0.0164(11) 0.0252(12) 0.0007(10) 0.0075(10) 0.0029(9)
C15 0.0123(10) 0.0239(12) 0.0147(10) 0.0046(9) -0.0002(8) 0.0039(9)
C16 0.0161(10) 0.0224(12) 0.0156(10) 0.0040(9) 0.0022(8) 0.0038(9)
Cl1 0.0344(3) 0.0188(3) 0.0159(3) 0.0000(2) 0.0098(2) -0.0011(2)
Cl2 0.0162(3) 0.0379(4) 0.0201(3) 0.0006(2) -0.0043(2) 0.0088(3)
I1 0.02304(9) 0.02293(9) 0.02486(10) 0.00261(6) -0.00202(6) 0.00101(6)
I2 0.02424(9) 0.02266(9) 0.01519(8) -0.00217(6) -0.00485(6) 0.00395(6)

loop_
_atom_type_symbol
_atom_type_description
_atom_type_scat_dispersion_real
_atom_type_scat_dispersion_imag
_atom_type_scat_source
C C 0.0033 0.0016 'International Tables Vol C Tables 4.2.6.8 and 6.1.1.4'
H H 0.0000 0.0000 'International Tables Vol C Tables 4.2.6.8 and 6.1.1.4'
Cl Cl 0.1484 0.1585 'International Tables Vol C Tables 4.2.6.8 and 6.1.1.4'
I I -0.4742 1.8119 'International Tables Vol C Tables 4.2.6.8 and 6.1.1.4'

loop_
_geom_angle_atom_site_label_1
_geom_angle_atom_site_label_2
_geom_angle_atom_site_label_3
_geom_angle
C6 C1 C2 118.1(2)
C6 C1 C7 120.9(2)
C2 C1 C7 121.0(2)
C3 C2 C1 120.4(2)
C3 C2 C13 118.4(2)
C1 C2 C13 121.2(2)
C4 C3 C2 120.8(2)
C4 C3 H3 119.6
C2 C3 H3 119.6
C5 C4 C3 119.4(2)
C5 C4 H4 120.3
C3 C4 H4 120.3
C4 C5 C6 120.6(2)
C4 C5 H5 119.7
C6 C5 H5 119.7
C5 C6 C1 120.5(2)
C5 C6 C15 118.8(2)
C1 C6 C15 120.7(2)
C8 C7 C12 119.0(2)
C8 C7 C1 119.9(2)
C12 C7 C1 121.1(2)
C9 C8 C7 120.5(2)
C9 C8 H8 119.7
C7 C8 H8 119.7
C8 C9 C10 120.0(2)
C8 C9 H9 120.0
C10 C9 H9 120.0
C11 C10 C9 119.9(2)
C11 C10 H10 120.1
C9 C10 H10 120.1
C12 C11 C10 120.2(2)
C12 C11 H11 119.9
C10 C11 H11 119.9
C11 C12 C7 120.4(2)
C11 C12 H12 119.8
C7 C12 H12 119.8
C14 C13 C2 126.9(2)
C14 C13 Cl1 117.2(2)
C2 C13 Cl1 115.87(18)
C13 C14 I1 123.02(19)
C13 C14 H14 118.5
I1 C14 H14 118.5
C16 C15 C6 127.9(2)
C16 C15 Cl2 117.4(2)
C6 C15 Cl2 114.66(18)
C15 C16 I2 122.16(19)
C15 C16 H16 118.9
I2 C16 H16 118.9

loop_
_geom_bond_atom_site_label_1
_geom_bond_atom_site_label_2
_geom_bond_distance
C1 C6 1.408(3)
C1 C2 1.411(3)
C1 C7 1.491(3)
C2 C3 1.393(3)
C2 C13 1.485(3)
C3 C4 1.392(4)
C3 H3 0.9500
C4 C5 1.387(4)
C4 H4 0.9500
C5 C6 1.401(3)
C5 H5 0.9500
C6 C15 1.480(3)
C7 C8 1.400(3)
C7 C12 1.399(3)
C8 C9 1.387(3)
C8 H8 0.9500
C9 C10 1.395(3)
C9 H9 0.9500
C10 C11 1.388(4)
C10 H10 0.9500
C11 C12 1.389(3)
C11 H11 0.9500
C12 H12 0.9500
C13 C14 1.325(4)
C13 Cl1 1.756(3)
C14 I1 2.091(3)
C14 H14 0.9500
C15 C16 1.331(4)
C15 Cl2 1.756(2)
C16 I2 2.076(3)
C16 H16 0.9500

loop_
_geom_torsion_atom_site_label_1
_geom_torsion_atom_site_label_2
_geom_torsion_atom_site_label_3
_geom_torsion_atom_site_label_4
_geom_torsion
C6 C1 C2 C3 3.9(3)
C7 C1 C2 C3 -174.7(2)
C6 C1 C2 C13 -176.1(2)
C7 C1 C2 C13 5.3(3)
C1 C2 C3 C4 -2.6(4)
C13 C2 C3 C4 177.4(2)
C2 C3 C4 C5 -0.1(4)
C3 C4 C5 C6 1.4(4)
C4 C5 C6 C1 0.1(4)
C4 C5 C6 C15 -178.4(2)
C2 C1 C6 C5 -2.7(3)
C7 C1 C6 C5 175.9(2)
C2 C1 C6 C15 175.7(2)
C7 C1 C6 C15 -5.6(3)
C6 C1 C7 C8 -60.7(3)
C2 C1 C7 C8 117.9(3)
C6 C1 C7 C12 121.1(2)
C2 C1 C7 C12 -60.3(3)
C12 C7 C8 C9 0.6(3)
C1 C7 C8 C9 -177.6(2)
C7 C8 C9 C10 -0.1(4)
C8 C9 C10 C11 -0.8(4)
C9 C10 C11 C12 1.1(4)
C10 C11 C12 C7 -0.7(4)
C8 C7 C12 C11 -0.2(3)
C1 C7 C12 C11 178.0(2)
C3 C2 C13 C14 -67.5(3)
C1 C2 C13 C14 112.5(3)
C3 C2 C13 Cl1 111.1(2)
C1 C2 C13 Cl1 -68.9(3)
C2 C13 C14 I1 -2.1(4)
Cl1 C13 C14 I1 179.30(13)
C5 C6 C15 C16 105.1(3)
C1 C6 C15 C16 -73.3(3)
C5 C6 C15 Cl2 -72.3(3)
C1 C6 C15 Cl2 109.3(2)
C6 C15 C16 I2 0.2(4)
Cl2 C15 C16 I2 177.49(12)
